data_1563379
loop_
_publ_author_name
'Patwe, S.J.'
'Achary, S.N.'
'Manjanna, J.'
'Kadam, R.M.'
'Salunke, H.G.'
'Tyagi, A.K.'

_publ_section_title
;
 Crystal structure, thermal and magnetic properties of Cr2V4O13
;
_journal_issue 12
_journal_name_full 'Journal of Solid State Chemistry'
_journal_page_first 2770
_journal_page_last 2778
_journal_paper_doi 10.1016/j.jssc.2010.09.015
_journal_volume 183
_journal_year 2010
_chemical_compound_source Synthetic
_chemical_formula_moiety 'Cr 2 O 13 V 4'
_chemical_formula_structural Cr2(V4O13]
_chemical_formula_sum 'Cr2 O13 V4'
_chemical_formula_weight 515.76
_chemical_name_common 'Chromium tetravanadate'
_space_group_IT_number 14
_space_group_name_Hall '-P 2ybc'
_space_group_name_H-M_alt 'P 1 21/c 1'
_symmetry_cell_setting monoclinic
_symmetry_space_group_name_Hall '-P 2ybc'
_symmetry_space_group_name_H-M 'P 1 21/c 1'
_cell_angle_alpha 90.00000
_cell_angle_beta 102.618(3)
_cell_angle_gamma 90.00000
_cell_formula_units_Z 4
_cell_length_a 8.2651(3)
_cell_length_b 9.2997(3)
_cell_length_c 14.5215(5)
_cell_measurement_temperature 298
_cell_volume 1089.21(7)
_computing_molecular_graphics ATOMS62
_computing_structure_refinement FULLPROF
_diffrn_ambient_temperature 298
_diffrn_detector 'Proportional counter'
_diffrn_detector_type PW3011/20
_diffrn_measurement_device_type 'PAnalytical X'pert Pro'
_diffrn_measurement_method 'Profile data'
_diffrn_radiation_monochromator Graphite
_diffrn_radiation_type X-ray
_diffrn_source 'Sealed tube'
_diffrn_source_target Cu
_pd_char_colour Brown
_pd_instr_location ' Chemistry Division, BARC, Mumbai, INDIA'
_pd_meas_2theta_range_inc 0.020000
_pd_meas_2theta_range_max 120.00000
_pd_meas_2theta_range_min 10.00000
_pd_meas_number_of_points 5501
_pd_meas_scan_method Step
_pd_prep_temperature 800
_pd_proc_2theta_range_inc 0.020000
_pd_proc_2theta_range_max 120.0543
_pd_proc_2theta_range_min 10.0543
_pd_proc_ls_background_function 'Linear inetrpolation'
_pd_proc_ls_profile_function Pseudo-Voigt
_pd_proc_ls_prof_R_factor 7.2415
_pd_proc_ls_prof_wR_expected 5.6714
_pd_proc_ls_prof_wR_factor 9.6009
_pd_proc_wavelength 1.540600
_pd_spec_mounting ' ?'
_pd_spec_mount_mode Reflection
_pd_spec_shape 'thin layer'
_pd_spec_size_axial 10
_pd_spec_size_equat 10
_refine_ls_number_parameters 78
_refine_ls_number_reflns 3412
_refine_ls_number_restraints 0
_refine_ls_R_I_factor 7.0215
_cod_data_source_file JSSC-2010-183-2770.cif
_cod_data_source_block Cr2V4O13
_cod_depositor_comments
;
The following automatic conversions were performed:

data item '_symmetry_cell_setting' value 'Monoclinic' was changed to
'monoclinic' in accordance with the built-in table derived from the
CIF Core dictionary named 'cif_core.dic' version 2.4.5 last updated
on 2014-11-21.

Automatic conversion script
Id: cif_fix_values 8369 2020-08-20 11:38:08Z andrius 
;
_cod_original_cell_volume 1089.21(6)
_cod_database_code 1563379
_pd_proc_ls_prof_cr_factor 17.4163
_pd_proc_ls_prof_cwr_factor 19.3405
_pd_proc_ls_prof_cwr_expected 11.4248
_pd_proc_ls_prof_chi2 2.8658
_pd_proc_ls_prof_echi2 2.8658

loop_
_symmetry_equiv_pos_as_xyz
x,y,z
-x,y+1/2,-z+1/2
-x,-y,-z
x,-y+1/2,z+1/2

loop_
_atom_site_label
_atom_site_fract_x
_atom_site_fract_y
_atom_site_fract_z
_atom_site_U_iso_or_equiv
_atom_site_occupancy
_atom_site_adp_type
_atom_site_type_symbol
Cr1 0.1804(4) 0.5050(4) 0.0126(2) 0.02110 1.00000 Uiso Cr+3
Cr2 0.3058(4) -0.0052(3) 0.9890(2) 0.01592 1.00000 Uiso Cr+3
V1 0.5370(8) 0.2049(7) 0.5980(4) 0.01535 1.00000 Uiso V+5
V2 0.7404(7) 0.2237(7) 0.8214(5) 0.03234 1.00000 Uiso V+5
V3 0.1601(8) 0.2449(6) 0.8279(4) 0.01853 1.00000 Uiso V+5
V4 0.9675(7) 0.7919(7) 0.9064(4) 0.01137 1.00000 Uiso V+5
O1 0.3741(18) 0.621(2) 0.9817(13) 0.04723 1.00000 Uiso O
O2 0.3064(20) 0.6224(16) 0.1320(10) 0.03428 1.00000 Uiso O
O3 0.3604(18) 0.381(2) 0.0866(12) 0.01911 1.00000 Uiso O
O4 0.0017(6) 0.3904(13) 0.0569(12) 0.01911 1.00000 Uiso O
O5 0.184(3) 0.3927(17) 0.8900(9) 0.02050 1.00000 Uiso O
O6 0.302(2) 0.1134(16) 0.8647(8) 0.01911 1.00000 Uiso O
O7 0.5100(7) 0.1227(13) 0.0441(15) 0.02407 1.00000 Uiso O
O8 0.353(2) 0.868(2) 0.1058(10) 0.03902 1.00000 Uiso O
O9 0.1542(17) 0.8565(19) 0.9221(14) 0.01911 1.00000 Uiso O
O10 0.153(2) 0.294(3) 0.7105(7) 0.03876 1.00000 Uiso O
O11 0.9488(11) 0.1735(16) 0.8077(14) 0.02504 1.00000 Uiso O
O12 0.604(2) 0.218(3) 0.7200(7) 0.04071 1.00000 Uiso O
O13 0.822(2) 0.8701(19) 0.9508(14) 0.01799 1.00000 Uiso O

loop_
_atom_type_symbol
_atom_type_scat_Cromer_Mann_a1
_atom_type_scat_Cromer_Mann_b1
_atom_type_scat_Cromer_Mann_a2
_atom_type_scat_Cromer_Mann_b2
_atom_type_scat_Cromer_Mann_a3
_atom_type_scat_Cromer_Mann_b3
_atom_type_scat_Cromer_Mann_a4
_atom_type_scat_Cromer_Mann_b4
_atom_type_scat_Cromer_Mann_c
_atom_type_scat_dispersion_real
_atom_type_scat_dispersion_imag
_atom_type_scat_source
cr+3 9.68090 5.59463 7.81136 0.33439 2.87603 12.82880 0.11357 32.87610 0.51828 -0.19800 2.44300 International_Tables_for_Crystallography_Vol.C(1991)_Tables_6.1.1.4_and_6.1.1.5
v+5 15.68870 0.67900 8.14208 5.40135 2.03081 9.97278 -9.57600 0.94046 1.71430 0.03500 2.11000 International_Tables_for_Crystallography_Vol.C(1991)_Tables_6.1.1.4_and_6.1.1.5
o 3.04850 13.27710 2.28680 5.70110 1.54630 0.32390 0.86700 32.90890 0.25080 0.04700 0.03200 International_Tables_for_Crystallography_Vol.C(1991)_Tables_6.1.1.4_and_6.1.1.5
